data_2203103
loop_
_publ_author_name
'Tu-Gen Xu'
'Duan-Jun Xu'

_publ_section_title
;
 Diaquabis(imidazole-\k<i>N</i>)bis(nitrobenzoato-\k<i>O</i>)nickel(II)
;
_journal_issue 1
_journal_name_full 'Acta Crystallographica Section E'
_journal_page_first m27
_journal_page_last m29
_journal_paper_doi 10.1107/S160053680302748X
_journal_volume 60
_journal_year 2004
_chemical_formula_iupac '[Ni (C7 H4 N O4)2 (C3 H4 N2)2 (H2 O)2]'
_chemical_formula_moiety 'C20 H20 N6 Ni O10'
_chemical_formula_sum 'C20 H20 N6 Ni O10'
_chemical_formula_weight 563.13
_space_group_IT_number 2
_symmetry_cell_setting triclinic
_symmetry_space_group_name_Hall '-P 1'
_symmetry_space_group_name_H-M 'P -1'
_atom_sites_solution_hydrogens geom
_atom_sites_solution_primary direct
_atom_sites_solution_secondary difmap
_cell_angle_alpha 75.032(13)
_cell_angle_beta 87.759(13)
_cell_angle_gamma 87.079(12)
_cell_formula_units_Z 1
_cell_length_a 5.644(2)
_cell_length_b 8.0547(18)
_cell_length_c 12.716(2)
_cell_measurement_reflns_used 2370
_cell_measurement_temperature 295(2)
_cell_measurement_theta_max 27.0
_cell_measurement_theta_min 3.4
_cell_volume 557.5(3)
_computing_cell_refinement PROCESS-AUTO
_computing_data_collection 'PROCESS-AUTO (Rigaku, 1998)'
_computing_data_reduction 'CrystalStructure (Rigaku/MSC, 2002)'
_computing_molecular_graphics 'ORTEP-3 for Windows (Farrugia, 1997)'
_computing_publication_material 'WinGX (Farrugia, 1999) and XP (Siemens, 1994)'
_computing_structure_refinement 'SHELXL97 (Sheldrick, 1997)'
_computing_structure_solution 'SIR92 (Altomare et al., 1993)'
_diffrn_ambient_temperature 295(2)
_diffrn_detector_area_resol_mean 10.00
_diffrn_measured_fraction_theta_full 0.99
_diffrn_measured_fraction_theta_max 0.99
_diffrn_measurement_device_type 'Rigaku R-AXIS RAPID'
_diffrn_measurement_method \w
_diffrn_radiation_monochromator graphite
_diffrn_radiation_source 'fine-focus sealed tube'
_diffrn_radiation_type MoK\a
_diffrn_radiation_wavelength 0.71069
_diffrn_reflns_av_R_equivalents 0.013
_diffrn_reflns_av_sigmaI/netI 0.013
_diffrn_reflns_limit_h_max 6
_diffrn_reflns_limit_h_min -7
_diffrn_reflns_limit_k_max 10
_diffrn_reflns_limit_k_min -10
_diffrn_reflns_limit_l_max 16
_diffrn_reflns_limit_l_min -16
_diffrn_reflns_number 5338
_diffrn_reflns_theta_full 27.4
_diffrn_reflns_theta_max 27.4
_diffrn_reflns_theta_min 1.7
_diffrn_standards_number 0
_exptl_absorpt_coefficient_mu 0.943
_exptl_absorpt_correction_T_max 0.855
_exptl_absorpt_correction_T_min 0.770
_exptl_absorpt_correction_type multi-scan
_exptl_absorpt_process_details '(ABSCOR; Higashi, 1995)'
_exptl_crystal_colour green
_exptl_crystal_density_diffrn 1.677
_exptl_crystal_density_method 'not measured'
_exptl_crystal_description prism
_exptl_crystal_F_000 290
_exptl_crystal_size_max 0.27
_exptl_crystal_size_mid 0.18
_exptl_crystal_size_min 0.17
_refine_diff_density_max 0.32
_refine_diff_density_min -0.23
_refine_ls_extinction_method none
_refine_ls_goodness_of_fit_ref 1.091
_refine_ls_hydrogen_treatment constr
_refine_ls_matrix_type full
_refine_ls_number_parameters 169
_refine_ls_number_reflns 2527
_refine_ls_number_restraints 0
_refine_ls_restrained_S_all 1.091
_refine_ls_R_factor_all 0.028
_refine_ls_R_factor_gt 0.026
_refine_ls_shift/su_max 0.000
_refine_ls_shift/su_mean 0.000
_refine_ls_structure_factor_coef Fsqd
_refine_ls_weighting_details 'calc w = 1/[\s^2^(Fo^2^)+(0.0349P)^2^+0.2032P] where P = (Fo^2^+2Fc^2^)/3'
_refine_ls_weighting_scheme calc
_refine_ls_wR_factor_gt 0.067
_refine_ls_wR_factor_ref 0.068
_reflns_number_gt 2413
_reflns_number_total 2527
_reflns_threshold_expression I>2\s(I)
_cod_data_source_file om6197.cif
_cod_data_source_block I
_cod_depositor_comments
;
The following automatic conversions were performed:
'_symmetry_cell_setting' value 'Triclinic' changed to 'triclinic'
according to '/home/saulius/struct/CIF-dictionaries/cif_core.dic'
dictionary named 'cif_core.dic' version 2.4.1 from 2010-06-29.

Automatic conversion script
Id: cif_fix_enum 1527 2010-12-29 10:47:43Z saulius 

The following automatic conversions were performed:

'_symmetry_cell_setting' value 'Triclinic' changed to 'triclinic'
according to /home/saulius/struct/CIF-dictionaries/cif_core.dic
dictionary named 'cif_core.dic' version 2.4.1 from 2010-06-29.

Automatic conversion script
Id: cif_fix_values 1715 2011-07-08 13:25:40Z adriana 
;
_cod_database_code 2203103
_cod_database_fobs_code 2203103

loop_
_symmetry_equiv_pos_as_xyz
'x, y, z'
'-x, -y, -z'

loop_
_atom_site_label
_atom_site_fract_x
_atom_site_fract_y
_atom_site_fract_z
_atom_site_U_iso_or_equiv
_atom_site_adp_type
_atom_site_calc_flag
_atom_site_refinement_flags
_atom_site_occupancy
_atom_site_type_symbol
Ni 0.5000 0.5000 0.5000 0.02191(9) Uani d S 1 Ni
O1 0.73056(18) 0.47317(14) 0.63329(8) 0.0279(2) Uani d . 1 O
O2 0.4858(2) 0.58200(17) 0.74337(10) 0.0402(3) Uani d . 1 O
O3 1.3652(3) 0.0645(3) 1.09207(14) 0.0837(6) Uani d . 1 O
O4 1.1114(3) 0.1642(3) 1.19066(12) 0.0750(5) Uani d . 1 O
O5 0.20755(17) 0.58556(13) 0.58155(8) 0.0287(2) Uani d . 1 O
N1 0.5809(2) 0.75288(15) 0.43388(10) 0.0267(3) Uani d . 1 N
N2 0.5536(3) 1.02477(18) 0.34423(12) 0.0401(3) Uani d . 1 N
H2 0.4970 1.1199 0.3036 0.048 Uiso calc R 1 H
C1 0.4485(3) 0.8738(2) 0.36957(15) 0.0407(4) Uani d . 1 C
H1 0.3010 0.8565 0.3450 0.049 Uiso calc R 1 H
C2 0.7641(3) 1.0012(2) 0.39372(16) 0.0427(4) Uani d . 1 C
H2A 0.8754 1.0836 0.3909 0.051 Uiso calc R 1 H
C3 0.7803(3) 0.8332(2) 0.44836(15) 0.0410(4) Uani d . 1 C
H3 0.9083 0.7801 0.4898 0.049 Uiso calc R 1 H
C4 0.6616(3) 0.49178(19) 0.72559(12) 0.0266(3) Uani d . 1 C
C5 0.8035(3) 0.39495(19) 0.82313(12) 0.0278(3) Uani d . 1 C
C6 0.7212(3) 0.4040(3) 0.92548(14) 0.0448(4) Uani d . 1 C
H6 0.5813 0.4671 0.9321 0.054 Uiso calc R 1 H
C7 0.8427(3) 0.3210(3) 1.01832(14) 0.0479(5) Uani d . 1 C
H7 0.7869 0.3277 1.0870 0.058 Uiso calc R 1 H
C8 1.0481(3) 0.2285(2) 1.00559(13) 0.0351(3) Uani d . 1 C
C9 1.1339(3) 0.2132(2) 0.90548(13) 0.0373(4) Uani d . 1 C
H9 1.2728 0.1486 0.8995 0.045 Uiso calc R 1 H
C10 1.0082(3) 0.2963(2) 0.81374(12) 0.0331(3) Uani d . 1 C
H10 1.0615 0.2858 0.7455 0.040 Uiso calc R 1 H
N3 1.1850(3) 0.1458(2) 1.10295(12) 0.0449(4) Uani d . 1 N
H5B 0.0889 0.5301 0.5952 0.050 Uiso d . 1 H
H5A 0.2709 0.5858 0.6428 0.050 Uiso d . 1 H

loop_
_atom_site_aniso_label
_atom_site_aniso_U_11
_atom_site_aniso_U_22
_atom_site_aniso_U_33
_atom_site_aniso_U_12
_atom_site_aniso_U_13
_atom_site_aniso_U_23
Ni 0.02025(13) 0.02231(13) 0.02059(13) 0.00161(9) -0.00375(9) -0.00085(9)
O1 0.0259(5) 0.0335(5) 0.0223(5) 0.0015(4) -0.0054(4) -0.0032(4)
O2 0.0363(6) 0.0519(7) 0.0331(6) 0.0178(5) -0.0105(5) -0.0143(5)
O3 0.0650(11) 0.1203(16) 0.0499(9) 0.0451(11) -0.0211(8) 0.0007(10)
O4 0.0802(12) 0.1059(14) 0.0306(7) 0.0215(10) -0.0193(7) -0.0051(8)
O5 0.0229(5) 0.0321(5) 0.0287(5) 0.0023(4) -0.0033(4) -0.0039(4)
N1 0.0265(6) 0.0244(6) 0.0267(6) 0.0015(5) -0.0038(5) -0.0019(5)
N2 0.0467(8) 0.0257(6) 0.0412(8) 0.0039(6) -0.0096(6) 0.0037(6)
C1 0.0344(8) 0.0322(8) 0.0488(10) 0.0021(7) -0.0137(7) 0.0028(7)
C2 0.0445(9) 0.0311(8) 0.0500(10) -0.0078(7) -0.0104(8) -0.0035(7)
C3 0.0380(9) 0.0315(8) 0.0497(10) -0.0016(7) -0.0185(8) -0.0010(7)
C4 0.0261(7) 0.0273(7) 0.0255(7) 0.0002(5) -0.0067(5) -0.0043(5)
C5 0.0274(7) 0.0307(7) 0.0234(6) 0.0015(6) -0.0050(5) -0.0033(5)
C6 0.0394(9) 0.0661(12) 0.0275(8) 0.0205(8) -0.0072(7) -0.0128(8)
C7 0.0468(10) 0.0709(13) 0.0232(7) 0.0139(9) -0.0056(7) -0.0094(8)
C8 0.0352(8) 0.0378(8) 0.0271(7) -0.0007(6) -0.0111(6) 0.0023(6)
C9 0.0331(8) 0.0395(9) 0.0333(8) 0.0096(7) -0.0052(6) -0.0004(7)
C10 0.0347(8) 0.0367(8) 0.0244(7) 0.0064(6) -0.0023(6) -0.0025(6)
N3 0.0448(8) 0.0500(9) 0.0322(7) -0.0012(7) -0.0134(6) 0.0048(6)

loop_
_atom_type_symbol
_atom_type_description
_atom_type_scat_dispersion_real
_atom_type_scat_dispersion_imag
_atom_type_scat_source
C C 0.0033 0.0016 'International Tables Vol C Tables 4.2.6.8 and 6.1.1.4'
H H 0.0000 0.0000 'International Tables Vol C Tables 4.2.6.8 and 6.1.1.4'
N N 0.0061 0.0033 'International Tables Vol C Tables 4.2.6.8 and 6.1.1.4'
O O 0.0106 0.0060 'International Tables Vol C Tables 4.2.6.8 and 6.1.1.4'
Ni Ni 0.3393 1.1124 'International Tables Vol C Tables 4.2.6.8 and 6.1.1.4'

loop_
_geom_angle_atom_site_label_1
_geom_angle_atom_site_label_2
_geom_angle_atom_site_label_3
_geom_angle
_geom_angle_publ_flag
N1 Ni O5 88.78(5) y
N1 Ni O1 92.80(5) y
O5 Ni O1 93.68(4) y
C4 O1 Ni 123.66(9) ?
Ni O5 H5B 120.52 ?
Ni O5 H5A 100.58 ?
H5B O5 H5A 108.23 ?
C1 N1 C3 104.83(13) ?
C1 N1 Ni 127.24(11) ?
C3 N1 Ni 127.92(10) ?
C1 N2 C2 107.83(14) ?
C1 N2 H2 126.1 ?
C2 N2 H2 126.1 ?
N1 C1 N2 111.27(15) ?
N1 C1 H1 124.4 ?
N2 C1 H1 124.4 ?
N2 C2 C3 105.94(15) ?
N2 C2 H2A 127.0 ?
C3 C2 H2A 127.0 ?
C2 C3 N1 110.13(15) ?
C2 C3 H3 124.9 ?
N1 C3 H3 124.9 ?
O2 C4 O1 125.58(13) ?
O2 C4 C5 117.20(13) ?
O1 C4 C5 117.22(13) ?
C6 C5 C10 119.15(14) ?
C6 C5 C4 118.04(14) ?
C10 C5 C4 122.79(13) ?
C5 C6 C7 121.42(16) ?
C5 C6 H6 119.3 ?
C7 C6 H6 119.3 ?
C8 C7 C6 117.76(16) ?
C8 C7 H7 121.1 ?
C6 C7 H7 121.1 ?
C7 C8 C9 122.76(14) ?
C7 C8 N3 118.47(15) ?
C9 C8 N3 118.76(15) ?
C8 C9 C10 118.44(15) ?
C8 C9 H9 120.8 ?
C10 C9 H9 120.8 ?
C5 C10 C9 120.42(15) ?
C5 C10 H10 119.8 ?
C9 C10 H10 119.8 ?
O3 N3 O4 123.06(16) ?
O3 N3 C8 118.64(16) ?
O4 N3 C8 118.30(16) ?

loop_
_geom_bond_atom_site_label_1
_geom_bond_atom_site_label_2
_geom_bond_distance
_geom_bond_publ_flag
Ni N1 2.0602(13) y
Ni O5 2.0961(11) y
Ni O1 2.1371(10) y
O1 C4 1.2651(18) ?
O2 C4 1.2480(19) ?
O3 N3 1.204(2) ?
O4 N3 1.217(2) ?
O5 H5B 0.812 ?
O5 H5A 0.871 ?
N1 C1 1.3187(19) ?
N1 C3 1.368(2) ?
N2 C1 1.338(2) ?
N2 C2 1.348(2) ?
N2 H2 0.8600 ?
C1 H1 0.9300 ?
C2 C3 1.352(2) ?
C2 H2A 0.9300 ?
C3 H3 0.9300 ?
C4 C5 1.5173(19) ?
C5 C6 1.383(2) ?
C5 C10 1.387(2) ?
C6 C7 1.385(2) ?
C6 H6 0.9300 ?
C7 C8 1.373(3) ?
C7 H7 0.9300 ?
C8 C9 1.377(2) ?
C8 N3 1.4731(19) ?
C9 C10 1.388(2) ?
C9 H9 0.9300 ?
C10 H10 0.9300 ?

loop_
_geom_hbond_atom_site_label_D
_geom_hbond_atom_site_label_H
_geom_hbond_atom_site_label_A
_geom_hbond_site_symmetry_A
_geom_hbond_distance_DH
_geom_hbond_distance_HA
_geom_hbond_distance_DA
_geom_hbond_angle_DHA
_geom_hbond_publ_flag
N2 H2 O2 2_676 0.86 2.33 3.074(2) 146 y
O5 H5A O2 . 0.87 1.79 2.6304(18) 162 y
O5 H5B O1 1_455 0.81 2.11 2.8813(17) 159 y
C3 H3 O5 1_655 0.93 2.37 3.278(2) 166 y
